data_4124453
loop_
_publ_author_name
'Nagle, J.K.'
'Olmstead, M.M.'
'Balch, A.L.'

_publ_section_title
;
 Tl2 Pt (C N)4: A Noncolumnar Luminescent Form of (Pt (C N)4)(2-)
 containing Pt-Tl bonds
;
_journal_name_full 'Journal of the American Chemical Society'
_journal_page_first 319
_journal_page_last 321
_journal_volume 110
_journal_year 1988
_chemical_formula_sum 'C4 N4 Pt Tl2'
_chemical_name_systematic 'Tl2 Pt (C N)4'
_space_group_IT_number 14
_symmetry_space_group_name_Hall '-P 2yn'
_symmetry_space_group_name_H-M 'P 1 21/n 1'
_cell_angle_alpha 90
_cell_angle_beta 104.92
_cell_angle_gamma 90
_cell_formula_units_Z 2
_cell_length_a 6.325
_cell_length_b 7.386
_cell_length_c 9.581
_cell_volume 432.500
_citation_journal_id_ASTM JACSAT
_cod_data_source_file Nagle_JACSAT_1988_1599.cif
_cod_data_source_block C4N4Pt1Tl2
_cod_original_cell_volume 432.5004
_cod_original_sg_symbol_Hall '-P 2ybc (x-z,y,z)'
_cod_original_formula_sum 'C4 N4 Pt1 Tl2'
_cod_database_code 4124453

loop_
_symmetry_equiv_pos_as_xyz
x,y,z
-x+1/2,y+1/2,-z+1/2
-x,-y,-z
x-1/2,-y-1/2,z-1/2

loop_
_atom_site_label
_atom_site_type_symbol
_atom_site_fract_x
_atom_site_fract_y
_atom_site_fract_z
_atom_site_occupancy
_atom_site_U_iso_or_equiv
C2 C+2 0.7132 0.159 0.4339 1 0.0
Tl1 Tl+1 0.2702 0.3465 0.5815 1 0.0
Pt1 Pt+2 0.5 0 0.5 1 0.0
N1 N-3 0.8025 0.0066 0.818 1 0.0
N2 N-3 0.8241 0.2613 0.3937 1 0.0
C1 C+2 0.6939 -0.0021 0.7011 1 0.0
